data_4003604
loop_
_publ_author_name
'Gosselin, Eric J.'
'Decker, Gerald E.'
'McNichols, Brett W.'
'Baumann, James E.'
'Yap, Glenn P. A.'
'Sellinger, Alan'
'Bloch, Eric D.'

_publ_section_title
;
 Ligand-Based Phase Control in Porous Zirconium Coordination Cages
;
_journal_name_full 'Chemistry of Materials'
_journal_paper_doi 10.1021/acs.chemmater.0c01965
_journal_year 2020
_chemical_formula_moiety 'C60 H54 O20 S3 Zr6, 2(C3 H7 N O), 2(Cl)'
_chemical_formula_sum 'C66 H68 Cl2 N2 O22 S3 Zr6'
_chemical_formula_weight 1955.62
_space_group_crystal_system monoclinic
_space_group_IT_number 15
_space_group_name_Hall '-C 2yc'
_space_group_name_H-M_alt 'C 1 2/c 1'
_atom_sites_solution_hydrogens geom
_atom_sites_solution_primary iterative
_atom_sites_solution_secondary difmap
_audit_creation_method SHELXL-2018/3
_cell_angle_alpha 90
_cell_angle_beta 90.483(2)
_cell_angle_gamma 90
_cell_formula_units_Z 4
_cell_length_a 39.7702(12)
_cell_length_b 22.4499(7)
_cell_length_c 10.8784(3)
_cell_measurement_reflns_used 9913
_cell_measurement_temperature 150(2)
_cell_measurement_theta_max 59.06
_cell_measurement_theta_min 3.87
_cell_volume 9712.3(5)
_computing_cell_refinement 'Bruker SAINT'
_computing_data_collection 'Bruker APEX2'
_computing_data_reduction 'Bruker SAINT'
_computing_molecular_graphics 'Bruker SHELXTL'
_computing_publication_material 'Bruker SHELXTL'
_computing_structure_refinement 'SHELXL-2018/3 (Sheldrick, 2018)'
_computing_structure_solution 'SHELXS-97 (Sheldrick 2008)'
_diffrn_ambient_temperature 150(2)
_diffrn_detector_area_resol_mean 8.33
_diffrn_measured_fraction_theta_full 0.995
_diffrn_measured_fraction_theta_max 0.995
_diffrn_measurement_device_type 'Bruker AXS APEX diffractometer'
_diffrn_measurement_method '\f and \w scans'
_diffrn_radiation_type CuK\a
_diffrn_radiation_wavelength 1.54178
_diffrn_reflns_av_R_equivalents 0.0399
_diffrn_reflns_av_unetI/netI 0.0282
_diffrn_reflns_Laue_measured_fraction_full 0.995
_diffrn_reflns_Laue_measured_fraction_max 0.995
_diffrn_reflns_limit_h_max 39
_diffrn_reflns_limit_h_min -44
_diffrn_reflns_limit_k_max 24
_diffrn_reflns_limit_k_min -24
_diffrn_reflns_limit_l_max 12
_diffrn_reflns_limit_l_min -12
_diffrn_reflns_number 37630
_diffrn_reflns_point_group_measured_fraction_full 0.995
_diffrn_reflns_point_group_measured_fraction_max 0.995
_diffrn_reflns_theta_full 59.044
_diffrn_reflns_theta_max 59.044
_diffrn_reflns_theta_min 2.222
_exptl_absorpt_coefficient_mu 6.680
_exptl_absorpt_correction_T_max 0.7516
_exptl_absorpt_correction_T_min 0.5464
_exptl_absorpt_correction_type multi-scan
_exptl_absorpt_process_details
; 
 SADABS 2016/2: Krause, L., Herbst-Irmer, R., Sheldrick G.M. & Stalke D., 
 J. Appl. Cryst. 48 (2015) 3-10 
;
_exptl_crystal_colour colourless
_exptl_crystal_density_diffrn 1.337
_exptl_crystal_description plate
_exptl_crystal_F_000 3904
_exptl_crystal_size_max 0.154
_exptl_crystal_size_mid 0.086
_exptl_crystal_size_min 0.085
_refine_diff_density_max 1.905
_refine_diff_density_min -1.419
_refine_diff_density_rms 0.116
_refine_ls_extinction_method none
_refine_ls_goodness_of_fit_ref 1.007
_refine_ls_hydrogen_treatment constr
_refine_ls_matrix_type full
_refine_ls_number_parameters 658
_refine_ls_number_reflns 6962
_refine_ls_number_restraints 522
_refine_ls_restrained_S_all 1.022
_refine_ls_R_factor_all 0.0637
_refine_ls_R_factor_gt 0.0545
_refine_ls_shift/su_max 0.010
_refine_ls_shift/su_mean 0.001
_refine_ls_structure_factor_coef Fsqd
_refine_ls_weighting_details 'w=1/[\s^2^(Fo^2^)+(0.0818P)^2^+111.3408P] where P=(Fo^2^+2Fc^2^)/3'
_refine_ls_weighting_scheme calc
_refine_ls_wR_factor_gt 0.1418
_refine_ls_wR_factor_ref 0.1507
_reflns_Friedel_coverage 0.000
_reflns_number_gt 5932
_reflns_number_total 6962
_reflns_threshold_expression 'I > 2\s(I)'
_cod_data_source_file cm0c01965_si_009.cif
_cod_data_source_block eric312_sq
_cod_original_sg_symbol_H-M 'C 2/c'
_cod_database_code 4003604
_shelx_shelxl_version_number 2018/3
_shelx_space_group_comment
; 
The symmetry employed for this shelxl refinement is uniquely defined 
by the following loop, which should always be used as a source of 
symmetry information in preference to the above space-group names. 
They are only intended as comments. 
;
_shelx_estimated_absorpt_t_min 0.426
_shelx_estimated_absorpt_t_max 0.601

loop_
_space_group_symop_operation_xyz
'x, y, z'
'-x, y, -z+1/2'
'x+1/2, y+1/2, z'
'-x+1/2, y+1/2, -z+1/2'
'-x, -y, -z'
'x, -y, z-1/2'
'-x+1/2, -y+1/2, -z'
'x+1/2, -y+1/2, z-1/2'

loop_
_atom_site_label
_atom_site_type_symbol
_atom_site_fract_x
_atom_site_fract_y
_atom_site_fract_z
_atom_site_U_iso_or_equiv
_atom_site_adp_type
_atom_site_occupancy
_atom_site_site_symmetry_order
_atom_site_calc_flag
_atom_site_refinement_flags_posn
_atom_site_refinement_flags_adp
_atom_site_refinement_flags_occupancy
_atom_site_disorder_assembly
_atom_site_disorder_group
Zr1 Zr 0.67791(2) 0.75978(2) 0.62768(3) 0.03405(10) Uani 1 1 d . . . . .
Zr2 Zr 0.65593(2) 0.63710(2) 0.47057(3) 0.03527(10) Uani 1 1 d . . . . .
Zr3 Zr 0.64239(2) 0.77159(2) 0.34840(4) 0.04299(11) Uani 1 1 d . . . . .
Cl1 Cl 0.73702(3) 0.89124(6) 0.38581(12) 0.0528(3) Uani 1 1 d . . . . .
O1 O 0.64156(7) 0.72363(13) 0.5116(3) 0.0345(7) Uani 1 1 d . . . . .
O2 O 0.69736(7) 0.67733(13) 0.5636(2) 0.0344(7) Uani 1 1 d . . . . .
H2O H 0.719457 0.661982 0.574077 0.041 Uiso 1 1 calc R U . . .
O3 O 0.66526(7) 0.68841(15) 0.3107(3) 0.0434(9) Uani 1 1 d . . . . .
H3O H 0.676986 0.676791 0.238822 0.052 Uiso 1 1 calc R U . . .
O4 O 0.68461(7) 0.80009(14) 0.4531(3) 0.0404(8) Uani 1 1 d . . . . .
H4O H 0.702478 0.825201 0.427605 0.048 Uiso 1 1 calc R U . . .
C1 C 0.73648(13) 0.7988(3) 0.6666(5) 0.0531(3) Uani 1 1 d . U . . .
H1 H 0.751197 0.799388 0.598254 0.064 Uiso 1 1 calc R U . . .
C2 C 0.71459(12) 0.8439(3) 0.6997(5) 0.0536(3) Uani 1 1 d . U . . .
H2 H 0.711836 0.881100 0.659361 0.064 Uiso 1 1 calc R U . . .
C3 C 0.69712(13) 0.8242(3) 0.8046(5) 0.0536(3) Uani 1 1 d . U . . .
H3 H 0.680303 0.845569 0.847815 0.064 Uiso 1 1 calc R U . . .
C4 C 0.70909(13) 0.7684(3) 0.8323(5) 0.0533(3) Uani 1 1 d . U . . .
H4 H 0.701667 0.744375 0.898680 0.064 Uiso 1 1 calc R U . . .
C5 C 0.73320(13) 0.7527(3) 0.7503(5) 0.0530(3) Uani 1 1 d . U . . .
H5 H 0.745585 0.716478 0.750465 0.064 Uiso 1 1 calc R U . . .
C6 C 0.69925(13) 0.5628(2) 0.4013(5) 0.0483(3) Uani 1 1 d . U . . .
H6 H 0.720869 0.577698 0.381285 0.058 Uiso 1 1 calc R U . . .
C7 C 0.68874(12) 0.5437(2) 0.5176(5) 0.0479(3) Uani 1 1 d . U . . .
H7 H 0.702014 0.543102 0.590623 0.057 Uiso 1 1 calc R U . . .
C8 C 0.65497(12) 0.5256(2) 0.5066(5) 0.0478(3) Uani 1 1 d . U . . .
H8 H 0.641307 0.510910 0.571124 0.057 Uiso 1 1 calc R U . . .
C9 C 0.64522(13) 0.5330(2) 0.3854(5) 0.0480(3) Uani 1 1 d . U . . .
H9 H 0.623603 0.523914 0.352564 0.058 Uiso 1 1 calc R U . . .
C10 C 0.67178(12) 0.5556(2) 0.3194(5) 0.0482(3) Uani 1 1 d . U . . .
H10 H 0.671641 0.564822 0.234142 0.058 Uiso 1 1 calc R U . . .
C11 C 0.6159(2) 0.8176(4) 0.1619(6) 0.0894(3) Uani 1 1 d . U . . .
H11 H 0.592312 0.812544 0.153068 0.107 Uiso 1 1 calc R U . . .
C12 C 0.63076(19) 0.8638(4) 0.2187(6) 0.0897(3) Uani 1 1 d . U . . .
H12 H 0.619585 0.896423 0.256181 0.108 Uiso 1 1 calc R U . . .
C13 C 0.66437(19) 0.8558(4) 0.2132(6) 0.0891(3) Uani 1 1 d . U . . .
H13 H 0.680782 0.882305 0.246085 0.107 Uiso 1 1 calc R U . . .
C14 C 0.67122(19) 0.8030(4) 0.1521(6) 0.0887(3) Uani 1 1 d . U . . .
H14 H 0.692965 0.787165 0.137296 0.106 Uiso 1 1 calc R U . . .
C15 C 0.64081(19) 0.7769(4) 0.1161(6) 0.0890(3) Uani 1 1 d . U . . .
H15 H 0.637370 0.740836 0.071988 0.107 Uiso 1 1 calc R U . . .
O5 O 0.68741(10) 0.65621(19) 0.0935(3) 0.0634(7) Uani 1 1 d . U . . .
N1 N 0.72356(11) 0.6046(2) -0.0245(4) 0.0581(4) Uani 1 1 d . U . . .
C16 C 0.71503(14) 0.6328(3) 0.0770(5) 0.0592(4) Uani 1 1 d . U . . .
H16 H 0.731243 0.635324 0.141430 0.071 Uiso 1 1 calc R U . . .
C17 C 0.69974(13) 0.5990(3) -0.1263(4) 0.0563(8) Uani 1 1 d . U . . .
H17A H 0.710197 0.576913 -0.193567 0.085 Uiso 1 1 calc R U . . .
H17B H 0.679691 0.577700 -0.098582 0.085 Uiso 1 1 calc R U . . .
H17C H 0.693303 0.638814 -0.155248 0.085 Uiso 1 1 calc R U . . .
C18 C 0.75621(14) 0.5755(3) -0.0345(5) 0.0605(8) Uani 1 1 d . U . . .
H18A H 0.758119 0.556948 -0.115720 0.091 Uiso 1 1 calc R U . . .
H18B H 0.774096 0.605145 -0.023921 0.091 Uiso 1 1 calc R U . . .
H18C H 0.758373 0.544904 0.029281 0.091 Uiso 1 1 calc R U . . .
S1_1 S 0.52321(5) 0.68817(10) 0.93207(18) 0.0391(3) Uani 0.5 1 d D U P A -1
O1_1 O 0.64605(8) 0.71119(16) 0.74177(16) 0.0412(4) Uani 0.5 1 d D U P A -1
O2_1 O 0.63845(10) 0.62125(19) 0.6750(2) 0.0420(4) Uani 0.5 1 d D U P A -1
O3_1 O 0.40735(9) 0.73051(16) 1.16515(19) 0.0283(7) Uani 0.5 1 d D U P A -1
O4_1 O 0.39669(11) 0.6338(2) 1.0981(3) 0.0311(7) Uani 0.5 1 d D U P A -1
C1_1 C 0.62797(15) 0.6677(3) 0.7342(3) 0.0412(3) Uani 0.5 1 d D U P A -1
C2_1 C 0.59439(15) 0.6707(3) 0.7948(3) 0.0406(3) Uani 0.5 1 d D U P A -1
H2_1 H 0.579123 0.638189 0.793225 0.049 Uiso 0.5 1 calc R U P A -1
C3_1 C 0.58719(15) 0.7216(3) 0.8509(3) 0.0400(3) Uani 0.5 1 d D U P A -1
H3_1 H 0.604036 0.751515 0.847922 0.048 Uiso 0.5 1 calc R U P A -1
C4_1 C 0.55663(14) 0.7371(3) 0.9167(3) 0.0394(3) Uani 0.5 1 d D U P A -1
C5_1 C 0.55010(14) 0.7898(3) 0.9738(4) 0.0392(3) Uani 0.5 1 d D U P A -1
H5_1 H 0.565511 0.822174 0.975400 0.047 Uiso 0.5 1 calc R U P A -1
C6_1 C 0.51842(14) 0.7919(3) 1.0302(4) 0.0389(3) Uani 0.5 1 d D U P A -1
H6_1 H 0.510303 0.825577 1.073753 0.047 Uiso 0.5 1 calc R U P A -1
C7_1 C 0.50053(13) 0.7403(3) 1.0157(3) 0.0383(3) Uani 0.5 1 d D U P A -1
C8_1 C 0.46708(14) 0.7283(3) 1.0624(4) 0.0369(3) Uani 0.5 1 d D U P A -1
H8_1 H 0.457453 0.760323 1.107125 0.044 Uiso 0.5 1 calc R U P A -1
C9_1 C 0.44746(14) 0.6799(3) 1.0535(4) 0.0353(3) Uani 0.5 1 d D U P A -1
H9_1 H 0.454530 0.645022 1.011573 0.042 Uiso 0.5 1 calc R U P A -1
C10_1 C 0.41483(14) 0.6839(3) 1.1114(3) 0.0334(4) Uani 0.5 1 d D U P A -1
S1_2 S 0.49734(7) 0.83097(9) 0.7204(2) 0.0514(3) Uani 0.5 1 d D U P A -1
O1_2 O 0.61461(15) 0.83467(6) 0.4683(5) 0.0422(4) Uani 0.5 1 d D U P A -1
O2_2 O 0.63549(14) 0.82195(9) 0.6593(5) 0.0407(4) Uani 0.5 1 d D U P A -1
O3_2 O 0.36583(16) 0.83372(7) 0.8565(6) 0.0557(8) Uani 0.5 1 d D U P A -1
O4_2 O 0.39051(17) 0.82182(14) 1.0364(6) 0.0538(8) Uani 0.5 1 d D U P A -1
C1_2 C 0.61102(17) 0.82876(13) 0.5790(7) 0.0427(3) Uani 0.5 1 d D U P A -1
C2_2 C 0.57546(17) 0.82998(13) 0.6228(8) 0.0454(3) Uani 0.5 1 d D U P A -1
H2_2 H 0.571386 0.826403 0.708456 0.054 Uiso 0.5 1 calc R U P A -1
C3_2 C 0.55031(16) 0.83564(14) 0.5495(8) 0.0479(3) Uani 0.5 1 d D U P A -1
H3_2 H 0.555921 0.839481 0.465193 0.057 Uiso 0.5 1 calc R U P A -1
C4_2 C 0.51454(16) 0.83712(14) 0.5753(7) 0.0503(3) Uani 0.5 1 d D U P A -1
C5_2 C 0.49041(18) 0.84407(14) 0.4890(7) 0.0515(3) Uani 0.5 1 d D U P A -1
H5_2 H 0.494901 0.848539 0.403853 0.062 Uiso 0.5 1 calc R U P A -1
C6_2 C 0.45767(19) 0.84400(14) 0.5385(7) 0.0521(3) Uani 0.5 1 d D U P A -1
H6_2 H 0.437965 0.848426 0.489353 0.062 Uiso 0.5 1 calc R U P A -1
C7_2 C 0.45687(17) 0.83708(14) 0.6621(7) 0.0521(3) Uani 0.5 1 d D U P A -1
C8_2 C 0.4265(2) 0.83539(14) 0.7355(7) 0.0526(3) Uani 0.5 1 d D U P A -1
H8_2 H 0.406118 0.838989 0.689745 0.063 Uiso 0.5 1 calc R U P A -1
C9_2 C 0.4227(2) 0.82979(14) 0.8529(7) 0.0531(3) Uani 0.5 1 d D U P A -1
H9_2 H 0.442501 0.826395 0.901687 0.064 Uiso 0.5 1 calc R U P A -1
C10_2 C 0.39128(19) 0.82827(14) 0.9155(7) 0.0535(4) Uani 0.5 1 d D U P A -1
S1_3 S 0.47988(5) 0.66536(10) 0.59571(19) 0.0413(3) Uani 0.5 1 d D U P A -1
O1_3 O 0.60432(10) 0.63954(11) 0.4306(2) 0.0461(4) Uani 0.5 1 d D U P A -1
O2_3 O 0.59396(12) 0.71344(14) 0.3141(3) 0.0468(4) Uani 0.5 1 d D U P A -1
O3_3 O 0.36848(9) 0.62662(12) 0.8535(2) 0.0241(7) Uani 0.5 1 d D U P A -1
O4_3 O 0.34991(11) 0.70680(18) 0.7378(3) 0.0261(7) Uani 0.5 1 d D U P A -1
C1_3 C 0.58459(16) 0.6769(2) 0.3959(4) 0.0459(3) Uani 0.5 1 d D U P A -1
C2_3 C 0.54949(16) 0.6814(2) 0.4460(4) 0.0446(3) Uani 0.5 1 d D U P A -1
H2_3 H 0.532842 0.709601 0.422237 0.054 Uiso 0.5 1 calc R U P A -1
C3_3 C 0.54611(16) 0.6388(2) 0.5296(4) 0.0433(3) Uani 0.5 1 d D U P A -1
H3_3 H 0.565163 0.613940 0.542250 0.052 Uiso 0.5 1 calc R U P A -1
C4_3 C 0.51712(15) 0.6254(2) 0.6035(4) 0.0419(3) Uani 0.5 1 d D U P A -1
C5_3 C 0.51535(16) 0.5811(2) 0.6873(4) 0.0412(3) Uani 0.5 1 d D U P A -1
H5_3 H 0.533479 0.554788 0.704501 0.049 Uiso 0.5 1 calc R U P A -1
C6_3 C 0.48409(15) 0.5777(2) 0.7469(4) 0.0403(3) Uani 0.5 1 d D U P A -1
H6_3 H 0.478969 0.548946 0.808023 0.048 Uiso 0.5 1 calc R U P A -1
C7_3 C 0.46195(14) 0.6201(2) 0.7073(4) 0.0394(3) Uani 0.5 1 d D U P A -1
C8_3 C 0.42771(14) 0.6277(2) 0.7512(4) 0.0366(3) Uani 0.5 1 d D U P A -1
H8_3 H 0.420738 0.600673 0.813076 0.044 Uiso 0.5 1 calc R U P A -1
C9_3 C 0.40474(14) 0.6682(2) 0.7152(4) 0.0338(3) Uani 0.5 1 d D U P A -1
H9_3 H 0.409546 0.696796 0.653440 0.041 Uiso 0.5 1 calc R U P A -1
C10_3 C 0.37246(14) 0.6663(2) 0.7746(4) 0.0308(4) Uani 0.5 1 d D U P A -1

loop_
_atom_site_aniso_label
_atom_site_aniso_U_11
_atom_site_aniso_U_22
_atom_site_aniso_U_33
_atom_site_aniso_U_23
_atom_site_aniso_U_13
_atom_site_aniso_U_12
Zr1 0.02401(17) 0.0462(2) 0.03206(18) 0.00196(17) 0.00449(15) -0.00409(16)
Zr2 0.02545(17) 0.0490(2) 0.03143(18) -0.00319(17) 0.00696(15) -0.00261(16)
Zr3 0.02893(19) 0.0644(3) 0.0357(2) 0.01018(19) 0.00135(16) -0.00182(18)
Cl1 0.0344(6) 0.0601(7) 0.0641(7) 0.0174(6) 0.0085(5) -0.0020(5)
O1 0.0258(14) 0.0459(17) 0.0320(14) -0.0011(13) 0.0040(12) -0.0015(13)
O2 0.0232(13) 0.0488(17) 0.0312(14) 0.0014(13) 0.0038(12) 0.0012(13)
O3 0.0328(16) 0.067(2) 0.0310(15) 0.0006(15) 0.0068(13) -0.0005(15)
O4 0.0263(14) 0.0533(18) 0.0416(16) 0.0096(15) 0.0027(13) -0.0080(14)
C1 0.0403(6) 0.0702(6) 0.0487(6) -0.0044(6) -0.0043(5) -0.0121(5)
C2 0.0409(6) 0.0702(6) 0.0497(6) -0.0046(6) -0.0053(5) -0.0117(5)
C3 0.0406(5) 0.0706(6) 0.0496(6) -0.0057(6) -0.0046(5) -0.0116(5)
C4 0.0408(6) 0.0705(6) 0.0487(6) -0.0048(6) -0.0045(5) -0.0124(5)
C5 0.0404(6) 0.0700(6) 0.0486(6) -0.0044(6) -0.0047(5) -0.0119(5)
C6 0.0430(5) 0.0531(6) 0.0489(5) -0.0102(5) 0.0080(5) 0.0004(5)
C7 0.0427(5) 0.0528(6) 0.0484(5) -0.0102(5) 0.0074(5) 0.0006(5)
C8 0.0427(5) 0.0526(6) 0.0482(5) -0.0100(5) 0.0077(5) 0.0004(5)
C9 0.0430(5) 0.0529(6) 0.0483(5) -0.0102(5) 0.0074(5) 0.0003(5)
C10 0.0433(5) 0.0532(6) 0.0483(5) -0.0101(5) 0.0078(5) 0.0004(5)
C11 0.0884(6) 0.1216(6) 0.0579(6) 0.0473(6) -0.0084(6) -0.0109(6)
C12 0.0894(6) 0.1214(6) 0.0583(6) 0.0469(6) -0.0078(6) -0.0103(6)
C13 0.0888(6) 0.1208(6) 0.0576(6) 0.0467(6) -0.0079(6) -0.0112(6)
C14 0.0882(6) 0.1208(6) 0.0570(6) 0.0467(6) -0.0073(6) -0.0113(6)
C15 0.0887(6) 0.1211(6) 0.0572(6) 0.0466(6) -0.0080(6) -0.0116(6)
O5 0.0605(12) 0.0897(13) 0.0400(12) -0.0018(12) 0.0077(11) -0.0044(12)
N1 0.0534(7) 0.0820(7) 0.0390(6) 0.0015(6) 0.0073(6) -0.0095(7)
C16 0.0547(7) 0.0837(7) 0.0392(7) 0.0009(7) 0.0071(7) -0.0088(7)
C17 0.0540(14) 0.0786(14) 0.0365(13) 0.0027(13) 0.0062(13) -0.0092(13)
C18 0.0530(14) 0.0842(14) 0.0444(13) 0.0003(13) 0.0068(13) -0.0101(13)
S1_1 0.0280(5) 0.0493(5) 0.0400(5) -0.0021(5) 0.0061(5) -0.0008(5)
O1_1 0.0318(8) 0.0512(8) 0.0406(8) -0.0022(8) 0.0058(8) -0.0039(8)
O2_1 0.0328(8) 0.0518(8) 0.0416(8) -0.0026(8) 0.0057(8) -0.0033(8)
O3_1 0.0207(13) 0.0413(14) 0.0229(13) 0.0135(13) 0.0026(12) 0.0050(13)
O4_1 0.0218(13) 0.0460(14) 0.0255(13) 0.0156(13) 0.0007(13) 0.0035(13)
C1_1 0.0319(5) 0.0511(5) 0.0408(5) -0.0022(5) 0.0059(5) -0.0034(5)
C2_1 0.0309(6) 0.0508(6) 0.0404(6) -0.0020(6) 0.0060(6) -0.0029(6)
C3_1 0.0297(6) 0.0503(6) 0.0402(6) -0.0019(6) 0.0058(6) -0.0022(6)
C4_1 0.0287(5) 0.0497(5) 0.0399(5) -0.0019(5) 0.0058(5) -0.0015(5)
C5_1 0.0285(6) 0.0496(6) 0.0396(6) -0.0019(6) 0.0056(6) -0.0014(6)
C6_1 0.0282(6) 0.0494(6) 0.0391(6) -0.0015(6) 0.0056(6) -0.0007(6)
C7_1 0.0276(5) 0.0491(5) 0.0383(5) -0.0004(5) 0.0053(5) 0.0000(5)
C8_1 0.0266(6) 0.0484(6) 0.0357(6) 0.0024(6) 0.0045(6) 0.0014(6)
C9_1 0.0254(6) 0.0475(6) 0.0329(6) 0.0052(6) 0.0037(6) 0.0023(6)
C10_1 0.0240(6) 0.0465(7) 0.0297(6) 0.0083(6) 0.0029(6) 0.0031(6)
S1_2 0.0337(5) 0.0689(5) 0.0517(5) 0.0072(5) -0.0001(5) 0.0054(5)
O1_2 0.0281(8) 0.0521(8) 0.0462(8) 0.0128(8) -0.0004(8) 0.0052(8)
O2_2 0.0269(8) 0.0503(8) 0.0448(8) 0.0143(8) 0.0001(7) 0.0060(8)
O3_2 0.0386(14) 0.0742(14) 0.0541(14) 0.0091(14) 0.0002(14) 0.0061(14)
O4_2 0.0378(14) 0.0695(14) 0.0540(14) 0.0077(14) -0.0009(14) 0.0051(14)
C1_2 0.0284(5) 0.0533(5) 0.0463(5) 0.0129(5) -0.0001(5) 0.0056(5)
C2_2 0.0303(6) 0.0578(6) 0.0479(6) 0.0115(6) -0.0001(6) 0.0056(6)
C3_2 0.0320(6) 0.0623(6) 0.0495(6) 0.0096(6) 0.0000(6) 0.0057(6)
C4_2 0.0334(5) 0.0665(5) 0.0510(5) 0.0079(5) -0.0001(5) 0.0055(5)
C5_2 0.0345(6) 0.0683(6) 0.0518(6) 0.0073(6) -0.0002(6) 0.0056(6)
C6_2 0.0347(6) 0.0692(6) 0.0523(6) 0.0070(6) -0.0005(6) 0.0056(6)
C7_2 0.0346(5) 0.0694(5) 0.0523(5) 0.0072(5) -0.0003(5) 0.0055(5)
C8_2 0.0353(6) 0.0698(6) 0.0527(6) 0.0076(6) -0.0004(6) 0.0056(6)
C9_2 0.0360(6) 0.0702(6) 0.0531(6) 0.0081(6) -0.0004(6) 0.0058(6)
C10_2 0.0367(7) 0.0704(7) 0.0535(7) 0.0082(7) -0.0002(7) 0.0058(7)
S1_3 0.0269(5) 0.0543(5) 0.0428(5) -0.0031(5) 0.0057(5) 0.0011(5)
O1_3 0.0308(8) 0.0609(8) 0.0468(8) -0.0045(8) 0.0026(8) 0.0003(8)
O2_3 0.0318(8) 0.0611(8) 0.0476(8) -0.0031(8) 0.0029(8) 0.0008(8)
O3_3 0.0177(13) 0.0407(14) 0.0139(13) -0.0097(13) -0.0026(12) -0.0022(13)
O4_3 0.0178(13) 0.0424(14) 0.0182(13) -0.0110(13) -0.0018(12) -0.0001(13)
C1_3 0.0307(5) 0.0603(5) 0.0466(5) -0.0037(5) 0.0029(5) 0.0003(5)
C2_3 0.0296(6) 0.0587(6) 0.0456(6) -0.0034(6) 0.0034(6) 0.0002(6)
C3_3 0.0285(6) 0.0570(6) 0.0444(6) -0.0034(6) 0.0041(6) 0.0005(6)
C4_3 0.0275(5) 0.0551(5) 0.0431(5) -0.0034(5) 0.0048(5) 0.0008(5)
C5_3 0.0273(6) 0.0543(6) 0.0420(6) -0.0036(6) 0.0046(6) 0.0008(6)
C6_3 0.0270(5) 0.0534(6) 0.0407(6) -0.0039(6) 0.0047(6) 0.0008(6)
C7_3 0.0263(5) 0.0527(5) 0.0394(5) -0.0041(5) 0.0047(5) 0.0008(5)
C8_3 0.0251(6) 0.0503(6) 0.0346(6) -0.0053(6) 0.0039(6) 0.0005(6)
C9_3 0.0235(6) 0.0480(6) 0.0300(6) -0.0066(6) 0.0027(6) 0.0002(6)
C10_3 0.0216(6) 0.0455(7) 0.0253(6) -0.0079(6) 0.0013(6) -0.0001(6)

loop_
_atom_type_symbol
_atom_type_description
_atom_type_scat_dispersion_real
_atom_type_scat_dispersion_imag
_atom_type_scat_source
C C 0.0181 0.0091 'International Tables Vol C Tables 4.2.6.8 and 6.1.1.4'
H H 0.0000 0.0000 'International Tables Vol C Tables 4.2.6.8 and 6.1.1.4'
N N 0.0311 0.0180 'International Tables Vol C Tables 4.2.6.8 and 6.1.1.4'
O O 0.0492 0.0322 'International Tables Vol C Tables 4.2.6.8 and 6.1.1.4'
S S 0.3331 0.5567 'International Tables Vol C Tables 4.2.6.8 and 6.1.1.4'
Zr Zr -0.1862 2.2449 'International Tables Vol C Tables 4.2.6.8 and 6.1.1.4'
Cl Cl 0.3639 0.7018 'International Tables Vol C Tables 4.2.6.8 and 6.1.1.4'

loop_
_geom_angle_atom_site_label_1
_geom_angle_atom_site_label_2
_geom_angle_atom_site_label_3
_geom_angle
_geom_angle_site_symmetry_1
_geom_angle_site_symmetry_3
_geom_angle_publ_flag
O1 Zr1 O1_1 74.61(10) . . ?
O1 Zr1 O4 73.42(11) . . ?
O1_1 Zr1 O4 146.70(10) . . ?
O1 Zr1 O2 73.36(11) . . ?
O1_1 Zr1 O2 87.96(12) . . ?
O4 Zr1 O2 91.66(12) . . ?
O1 Zr1 O2_2 79.26(15) . . ?
O1_1 Zr1 O2_2 76.74(15) . . ?
O4 Zr1 O2_2 88.39(16) . . ?
O2 Zr1 O2_2 151.38(13) . . ?
O1 Zr1 C2 152.20(15) . . ?
O1_1 Zr1 C2 124.17(14) . . ?
O4 Zr1 C2 83.20(15) . . ?
O2 Zr1 C2 123.07(15) . . ?
O2_2 Zr1 C2 85.36(17) . . ?
O1 Zr1 C1 151.09(14) . . ?
O1_1 Zr1 C1 130.24(14) . . ?
O4 Zr1 C1 83.06(15) . . ?
O2 Zr1 C1 91.10(15) . . ?
O2_2 Zr1 C1 117.27(17) . . ?
C2 Zr1 C1 31.97(18) . . ?
O1 Zr1 C3 153.31(14) . . ?
O1_1 Zr1 C3 91.57(14) . . ?
O4 Zr1 C3 113.51(15) . . ?
O2 Zr1 C3 129.88(15) . . ?
O2_2 Zr1 C3 75.33(18) . . ?
C2 Zr1 C3 32.60(17) . . ?
C1 Zr1 C3 53.05(17) . . ?
O1 Zr1 C4 153.21(15) . . ?
O1_1 Zr1 C4 79.25(14) . . ?
O4 Zr1 C4 133.31(15) . . ?
O2 Zr1 C4 100.19(15) . . ?
O2_2 Zr1 C4 100.50(19) . . ?
C2 Zr1 C4 52.54(18) . . ?
C1 Zr1 C4 52.01(17) . . ?
C3 Zr1 C4 31.44(18) . . ?
O1 Zr1 C5 151.69(16) . . ?
O1_1 Zr1 C5 100.36(14) . . ?
O4 Zr1 C5 112.21(14) . . ?
O2 Zr1 C5 78.68(15) . . ?
O2_2 Zr1 C5 127.43(18) . . ?
C2 Zr1 C5 52.48(19) . . ?
C1 Zr1 C5 31.60(18) . . ?
C3 Zr1 C5 52.15(18) . . ?
C4 Zr1 C5 30.89(17) . . ?
O1 Zr1 Zr3 36.24(8) . . ?
O1_1 Zr1 Zr3 109.09(7) . . ?
O4 Zr1 Zr3 37.82(8) . . ?
O2 Zr1 Zr3 85.60(8) . . ?
O2_2 Zr1 Zr3 77.02(14) . . ?
C2 Zr1 Zr3 117.63(13) . . ?
C1 Zr1 Zr3 120.44(12) . . ?
C3 Zr1 Zr3 140.32(13) . . ?
C4 Zr1 Zr3 170.16(13) . . ?
C5 Zr1 Zr3 145.98(12) . . ?
O1 Zr1 Zr2 36.09(8) . . ?
O1_1 Zr1 Zr2 73.56(8) . . ?
O4 Zr1 Zr2 85.89(9) . . ?
O2 Zr1 Zr2 37.98(7) . . ?
O2_2 Zr1 Zr2 113.60(11) . . ?
C2 Zr1 Zr2 157.84(12) . . ?
C1 Zr1 Zr2 127.40(13) . . ?
C3 Zr1 Zr2 159.45(13) . . ?
C4 Zr1 Zr2 129.11(13) . . ?
C5 Zr1 Zr2 115.60(13) . . ?
Zr3 Zr1 Zr2 59.782(12) . . ?
O1 Zr2 O1_3 75.47(10) . . ?
O1 Zr2 O3 73.65(12) . . ?
O1_3 Zr2 O3 89.64(11) . . ?
O1 Zr2 O2 73.36(11) . . ?
O1_3 Zr2 O2 147.25(10) . . ?
O3 Zr2 O2 91.10(11) . . ?
O1 Zr2 O2_1 81.64(13) . . ?
O1_3 Zr2 O2_1 84.48(12) . . ?
O3 Zr2 O2_1 155.29(14) . . ?
O2 Zr2 O2_1 81.32(12) . . ?
O1 Zr2 C6 151.07(14) . . ?
O1_3 Zr2 C6 128.80(13) . . ?
O3 Zr2 C6 89.41(15) . . ?
O2 Zr2 C6 83.95(14) . . ?
O2_1 Zr2 C6 112.91(15) . . ?
O1 Zr2 C7 151.46(14) . . ?
O1_3 Zr2 C7 124.65(13) . . ?
O3 Zr2 C7 121.63(14) . . ?
O2 Zr2 C7 81.90(14) . . ?
O2_1 Zr2 C7 80.76(15) . . ?
C6 Zr2 C7 32.33(16) . . ?
O1 Zr2 C8 152.52(14) . . ?
O1_3 Zr2 C8 92.41(13) . . ?
O3 Zr2 C8 131.78(15) . . ?
O2 Zr2 C8 110.99(14) . . ?
O2_1 Zr2 C8 72.58(15) . . ?
C6 Zr2 C8 53.34(16) . . ?
C7 Zr2 C8 32.33(16) . . ?
O1 Zr2 C10 152.01(14) . . ?
O1_3 Zr2 C10 97.62(13) . . ?
O3 Zr2 C10 79.29(15) . . ?
O2 Zr2 C10 114.68(14) . . ?
O2_1 Zr2 C10 125.25(16) . . ?
C6 Zr2 C10 32.41(16) . . ?
C7 Zr2 C10 53.28(17) . . ?
C8 Zr2 C10 52.69(16) . . ?
O1 Zr2 C9 153.06(14) . . ?
O1_3 Zr2 C9 77.77(13) . . ?
O3 Zr2 C9 103.27(14) . . ?
O2 Zr2 C9 133.52(14) . . ?
O2_1 Zr2 C9 98.90(15) . . ?
C6 Zr2 C9 52.86(16) . . ?
C7 Zr2 C9 52.81(16) . . ?
C8 Zr2 C9 31.56(16) . . ?
C10 Zr2 C9 31.44(16) . . ?
O1 Zr2 Zr3 36.45(8) . . ?
O1_3 Zr2 Zr3 74.90(7) . . ?
O3 Zr2 Zr3 37.99(9) . . ?
O2 Zr2 Zr3 85.82(8) . . ?
O2_1 Zr2 Zr3 117.57(10) . . ?
C6 Zr2 Zr3 126.03(12) . . ?
C7 Zr2 Zr3 156.11(11) . . ?
C8 Zr2 Zr3 162.14(11) . . ?
C10 Zr2 Zr3 115.64(12) . . ?
C9 Zr2 Zr3 131.16(12) . . ?
O1 Zr2 Zr1 36.12(8) . . ?
O1_3 Zr2 Zr1 109.57(7) . . ?
O3 Zr2 Zr1 85.71(9) . . ?
O2 Zr2 Zr1 37.95(8) . . ?
O2_1 Zr2 Zr1 73.83(11) . . ?
C6 Zr2 Zr1 121.38(12) . . ?
C7 Zr2 Zr1 116.59(12) . . ?
C8 Zr2 Zr1 137.44(12) . . ?
C10 Zr2 Zr1 148.80(11) . . ?
C9 Zr2 Zr1 168.67(12) . . ?
Zr3 Zr2 Zr1 60.058(12) . . ?
O1 Zr3 O3 73.66(11) . . ?
O1 Zr3 O4 73.47(11) . . ?
O3 Zr3 O4 91.75(12) . . ?
O1 Zr3 O1_2 79.47(14) . . ?
O3 Zr3 O1_2 152.94(13) . . ?
O4 Zr3 O1_2 83.57(17) . . ?
O1 Zr3 O2_3 80.16(11) . . ?
O3 Zr3 O2_3 80.37(13) . . ?
O4 Zr3 O2_3 153.62(11) . . ?
O1_2 Zr3 O2_3 92.07(16) . . ?
O1 Zr3 C11 153.90(19) . . ?
O3 Zr3 C11 112.7(2) . . ?
O4 Zr3 C11 129.6(2) . . ?
O1_2 Zr3 C11 90.3(2) . . ?
O2_3 Zr3 C11 76.27(19) . . ?
O1 Zr3 C15 151.4(2) . . ?
O3 Zr3 C15 81.7(2) . . ?
O4 Zr3 C15 122.36(19) . . ?
O1_2 Zr3 C15 123.2(2) . . ?
O2_3 Zr3 C15 81.63(19) . . ?
C11 Zr3 C15 33.3(2) . . ?
O1 Zr3 C14 151.12(19) . . ?
O3 Zr3 C14 83.3(2) . . ?
O4 Zr3 C14 90.38(18) . . ?
O1_2 Zr3 C14 123.2(2) . . ?
O2_3 Zr3 C14 113.36(18) . . ?
C11 Zr3 C14 52.5(2) . . ?
C15 Zr3 C14 32.0(2) . . ?
O1 Zr3 C12 153.04(19) . . ?
O3 Zr3 C12 133.30(19) . . ?
O4 Zr3 C12 101.04(19) . . ?
O1_2 Zr3 C12 73.7(2) . . ?
O2_3 Zr3 C12 102.64(19) . . ?
C11 Zr3 C12 30.8(2) . . ?
C15 Zr3 C12 53.5(2) . . ?
C14 Zr3 C12 52.2(2) . . ?
O1 Zr3 C13 152.11(18) . . ?
O3 Zr3 C13 113.0(2) . . ?
O4 Zr3 C13 79.18(18) . . ?
O1_2 Zr3 C13 92.3(2) . . ?
O2_3 Zr3 C13 127.09(18) . . ?
C11 Zr3 C13 51.0(2) . . ?
C15 Zr3 C13 52.9(2) . . ?
C14 Zr3 C13 31.7(2) . . ?
C12 Zr3 C13 30.7(2) . . ?
O1 Zr3 Zr2 36.40(8) . . ?
O3 Zr3 Zr2 38.05(8) . . ?
O4 Zr3 Zr2 86.27(9) . . ?
O1_2 Zr3 Zr2 114.90(10) . . ?
O2_3 Zr3 Zr2 71.98(9) . . ?
C11 Zr3 Zr2 139.60(18) . . ?
C15 Zr3 Zr2 116.25(19) . . ?
C14 Zr3 Zr2 120.96(18) . . ?
C12 Zr3 Zr2 169.58(17) . . ?
C13 Zr3 Zr2 147.50(18) . . ?
O1 Zr3 Zr1 36.23(8) . . ?
O3 Zr3 Zr1 85.84(8) . . ?
O4 Zr3 Zr1 37.88(8) . . ?
O1_2 Zr3 Zr1 74.12(14) . . ?
O2_3 Zr3 Zr1 115.97(7) . . ?
C11 Zr3 Zr1 159.98(18) . . ?
C15 Zr3 Zr1 156.38(17) . . ?
C14 Zr3 Zr1 126.61(16) . . ?
C12 Zr3 Zr1 129.81(17) . . ?
C13 Zr3 Zr1 115.90(16) . . ?
Zr2 Zr3 Zr1 60.160(12) . . ?
Zr2 O1 Zr1 107.78(13) . . ?
Zr2 O1 Zr3 107.16(13) . . ?
Zr1 O1 Zr3 107.53(13) . . ?
Zr1 O2 Zr2 104.07(12) . . ?
Zr1 O2 H2O 128.0 . . ?
Zr2 O2 H2O 128.0 . . ?
Zr3 O3 Zr2 103.97(13) . . ?
Zr3 O3 H3O 128.0 . . ?
Zr2 O3 H3O 128.0 . . ?
Zr3 O4 Zr1 104.30(13) . . ?
Zr3 O4 H4O 127.9 . . ?
Zr1 O4 H4O 127.9 . . ?
C2 C1 C5 108.2(5) . . ?
C2 C1 Zr1 73.5(3) . . ?
C5 C1 Zr1 76.0(3) . . ?
C2 C1 H1 125.9 . . ?
C5 C1 H1 125.9 . . ?
Zr1 C1 H1 116.6 . . ?
C1 C2 C3 107.3(5) . . ?
C1 C2 Zr1 74.6(3) . . ?
C3 C2 Zr1 74.3(3) . . ?
C1 C2 H2 126.4 . . ?
C3 C2 H2 126.4 . . ?
Zr1 C2 H2 117.0 . . ?
C4 C3 C2 106.9(5) . . ?
C4 C3 Zr1 75.3(3) . . ?
C2 C3 Zr1 73.1(3) . . ?
C4 C3 H3 126.6 . . ?
C2 C3 H3 126.6 . . ?
Zr1 C3 H3 117.2 . . ?
C5 C4 C3 109.7(5) . . ?
C5 C4 Zr1 75.4(3) . . ?
C3 C4 Zr1 73.3(3) . . ?
C5 C4 H4 125.1 . . ?
C3 C4 H4 125.1 . . ?
Zr1 C4 H4 118.0 . . ?
C4 C5 C1 107.9(5) . . ?
C4 C5 Zr1 73.7(3) . . ?
C1 C5 Zr1 72.4(3) . . ?
C4 C5 H5 126.0 . . ?
C1 C5 H5 126.0 . . ?
Zr1 C5 H5 119.7 . . ?
C7 C6 C10 107.4(4) . . ?
C7 C6 Zr2 73.9(3) . . ?
C10 C6 Zr2 74.7(3) . . ?
C7 C6 H6 126.3 . . ?
C10 C6 H6 126.3 . . ?
Zr2 C6 H6 117.2 . . ?
C6 C7 C8 107.6(5) . . ?
C6 C7 Zr2 73.8(3) . . ?
C8 C7 Zr2 74.4(3) . . ?
C6 C7 H7 126.2 . . ?
C8 C7 H7 126.2 . . ?
Zr2 C7 H7 117.7 . . ?
C9 C8 C7 107.8(5) . . ?
C9 C8 Zr2 74.8(3) . . ?
C7 C8 Zr2 73.3(3) . . ?
C9 C8 H8 126.1 . . ?
C7 C8 H8 126.1 . . ?
Zr2 C8 H8 117.8 . . ?
C10 C9 C8 109.3(5) . . ?
C10 C9 Zr2 74.0(3) . . ?
C8 C9 Zr2 73.6(3) . . ?
C10 C9 H9 125.3 . . ?
C8 C9 H9 125.3 . . ?
Zr2 C9 H9 118.8 . . ?
C9 C10 C6 107.8(5) . . ?
C9 C10 Zr2 74.5(3) . . ?
C6 C10 Zr2 72.9(3) . . ?
C9 C10 H10 126.1 . . ?
C6 C10 H10 126.1 . . ?
Zr2 C10 H10 118.4 . . ?
C12 C11 C15 110.5(7) . . ?
C12 C11 Zr3 76.4(4) . . ?
C15 C11 Zr3 74.5(4) . . ?
C12 C11 H11 124.8 . . ?
C15 C11 H11 124.8 . . ?
Zr3 C11 H11 116.2 . . ?
C11 C12 C13 108.0(8) . . ?
C11 C12 Zr3 72.8(4) . . ?
C13 C12 Zr3 75.0(4) . . ?
C11 C12 H12 126.0 . . ?
C13 C12 H12 126.0 . . ?
Zr3 C12 H12 118.2 . . ?
C12 C13 C14 109.4(7) . . ?
C12 C13 Zr3 74.3(4) . . ?
C14 C13 Zr3 73.3(4) . . ?
C12 C13 H13 125.3 . . ?
C14 C13 H13 125.3 . . ?
Zr3 C13 H13 118.9 . . ?
C13 C14 C15 108.7(7) . . ?
C13 C14 Zr3 75.1(4) . . ?
C15 C14 Zr3 73.9(4) . . ?
C13 C14 H14 125.7 . . ?
C15 C14 H14 125.7 . . ?
Zr3 C14 H14 117.3 . . ?
C14 C15 C11 103.4(7) . . ?
C14 C15 Zr3 74.1(4) . . ?
C11 C15 Zr3 72.3(4) . . ?
C14 C15 H15 128.3 . . ?
C11 C15 H15 128.3 . . ?
Zr3 C15 H15 117.8 . . ?
C16 N1 C17 120.4(5) . . ?
C16 N1 C18 120.9(5) . . ?
C17 N1 C18 118.6(4) . . ?
O5 C16 N1 124.2(5) . . ?
O5 C16 H16 117.9 . . ?
N1 C16 H16 117.9 . . ?
N1 C17 H17A 109.5 . . ?
N1 C17 H17B 109.5 . . ?
H17A C17 H17B 109.5 . . ?
N1 C17 H17C 109.5 . . ?
H17A C17 H17C 109.5 . . ?
H17B C17 H17C 109.5 . . ?
N1 C18 H18A 109.5 . . ?
N1 C18 H18B 109.5 . . ?
H18A C18 H18B 109.5 . . ?
N1 C18 H18C 109.5 . . ?
H18A C18 H18C 109.5 . . ?
H18B C18 H18C 109.5 . . ?
C4_1 S1_1 C7_1 91.4(3) . . ?
C1_1 O1_1 Zr1 137.8(3) . . ?
C1_1 O2_1 Zr2 116.4(3) . . ?
O1_1 C1_1 O2_1 119.2(5) . . ?
O1_1 C1_1 C2_1 117.6(5) . . ?
O2_1 C1_1 C2_1 123.2(6) . . ?
C3_1 C2_1 C1_1 116.1(6) . . ?
C3_1 C2_1 H2_1 122.0 . . ?
C1_1 C2_1 H2_1 122.0 . . ?
C2_1 C3_1 C4_1 128.0(6) . . ?
C2_1 C3_1 H3_1 116.0 . . ?
C4_1 C3_1 H3_1 116.0 . . ?
C5_1 C4_1 C3_1 126.5(6) . . ?
C5_1 C4_1 S1_1 110.9(4) . . ?
C3_1 C4_1 S1_1 122.6(5) . . ?
C4_1 C5_1 C6_1 113.7(6) . . ?
C4_1 C5_1 H5_1 123.1 . . ?
C6_1 C5_1 H5_1 123.1 . . ?
C7_1 C6_1 C5_1 112.9(5) . . ?
C7_1 C6_1 H6_1 123.6 . . ?
C5_1 C6_1 H6_1 123.6 . . ?
C6_1 C7_1 C8_1 126.4(5) . . ?
C6_1 C7_1 S1_1 111.0(4) . . ?
C8_1 C7_1 S1_1 122.6(5) . . ?
C9_1 C8_1 C7_1 131.2(6) . . ?
C9_1 C8_1 H8_1 114.4 . . ?
C7_1 C8_1 H8_1 114.4 . . ?
C8_1 C9_1 C10_1 116.2(5) . . ?
C8_1 C9_1 H9_1 121.9 . . ?
C10_1 C9_1 H9_1 121.9 . . ?
O3_1 C10_1 O4_1 128.9(5) . . ?
O3_1 C10_1 C9_1 118.5(5) . . ?
O4_1 C10_1 C9_1 112.6(5) . . ?
C7_2 S1_2 C4_2 91.9(3) . . ?
C1_2 O1_2 Zr3 124.9(3) . . ?
C1_2 O2_2 Zr1 122.1(4) . . ?
O1_2 C1_2 O2_2 125.2(7) . . ?
O1_2 C1_2 C2_2 115.5(6) . . ?
O2_2 C1_2 C2_2 119.2(6) . . ?
C3_2 C2_2 C1_2 122.6(8) . . ?
C3_2 C2_2 H2_2 118.7 . . ?
C1_2 C2_2 H2_2 118.7 . . ?
C2_2 C3_2 C4_2 130.1(8) . . ?
C2_2 C3_2 H3_2 115.0 . . ?
C4_2 C3_2 H3_2 115.0 . . ?
C5_2 C4_2 C3_2 124.2(7) . . ?
C5_2 C4_2 S1_2 111.1(5) . . ?
C3_2 C4_2 S1_2 124.7(6) . . ?
C4_2 C5_2 C6_2 112.8(7) . . ?
C4_2 C5_2 H5_2 123.6 . . ?
C6_2 C5_2 H5_2 123.6 . . ?
C7_2 C6_2 C5_2 114.1(7) . . ?
C7_2 C6_2 H6_2 123.0 . . ?
C5_2 C6_2 H6_2 123.0 . . ?
C6_2 C7_2 C8_2 125.0(7) . . ?
C6_2 C7_2 S1_2 110.1(5) . . ?
C8_2 C7_2 S1_2 124.9(6) . . ?
C9_2 C8_2 C7_2 130.4(8) . . ?
C9_2 C8_2 H8_2 114.8 . . ?
C7_2 C8_2 H8_2 114.8 . . ?
C8_2 C9_2 C10_2 125.7(8) . . ?
C8_2 C9_2 H9_2 117.2 . . ?
C10_2 C9_2 H9_2 117.2 . . ?
O3_2 C10_2 O4_2 121.1(7) . . ?
O3_2 C10_2 C9_2 118.7(7) . . ?
O4_2 C10_2 C9_2 120.3(7) . . ?
C4_3 S1_3 C7_3 91.1(3) . . ?
C1_3 O1_3 Zr2 135.8(3) . . ?
C1_3 O2_3 Zr3 119.5(3) . . ?
O1_3 C1_3 O2_3 118.3(6) . . ?
O1_3 C1_3 C2_3 122.4(5) . . ?
O2_3 C1_3 C2_3 119.3(5) . . ?
C3_3 C2_3 C1_3 107.4(5) . . ?
C3_3 C2_3 H2_3 126.3 . . ?
C1_3 C2_3 H2_3 126.3 . . ?
C2_3 C3_3 C4_3 128.1(6) . . ?
C2_3 C3_3 H3_3 115.9 . . ?
C4_3 C3_3 H3_3 115.9 . . ?
C5_3 C4_3 C3_3 125.1(6) . . ?
C5_3 C4_3 S1_3 111.3(4) . . ?
C3_3 C4_3 S1_3 123.5(4) . . ?
C4_3 C5_3 C6_3 113.7(5) . . ?
C4_3 C5_3 H5_3 123.2 . . ?
C6_3 C5_3 H5_3 123.2 . . ?
C7_3 C6_3 C5_3 112.7(5) . . ?
C7_3 C6_3 H6_3 123.7 . . ?
C5_3 C6_3 H6_3 123.7 . . ?
C6_3 C7_3 C8_3 125.5(5) . . ?
C6_3 C7_3 S1_3 111.1(4) . . ?
C8_3 C7_3 S1_3 123.4(4) . . ?
C9_3 C8_3 C7_3 128.2(5) . . ?
C9_3 C8_3 H8_3 115.9 . . ?
C7_3 C8_3 H8_3 115.9 . . ?
C8_3 C9_3 C10_3 117.0(5) . . ?
C8_3 C9_3 H9_3 121.5 . . ?
C10_3 C9_3 H9_3 121.5 . . ?
O3_3 C10_3 O4_3 127.1(5) . . ?
O3_3 C10_3 C9_3 116.6(5) . . ?
O4_3 C10_3 C9_3 116.3(5) . . ?

loop_
_geom_bond_atom_site_label_1
_geom_bond_atom_site_label_2
_geom_bond_distance
_geom_bond_site_symmetry_2
_geom_bond_publ_flag
Zr1 O1 2.076(3) . ?
Zr1 O1_1 2.089(3) . ?
Zr1 O4 2.123(3) . ?
Zr1 O2 2.126(3) . ?
Zr1 O2_2 2.219(5) . ?
Zr1 C2 2.507(5) . ?
Zr1 C1 2.521(5) . ?
Zr1 C3 2.522(5) . ?
Zr1 C4 2.547(5) . ?
Zr1 C5 2.568(5) . ?
Zr1 Zr3 3.3501(5) . ?
Zr1 Zr2 3.3535(6) . ?
Zr2 O1 2.075(3) . ?
Zr2 O1_3 2.095(4) . ?
Zr2 O3 2.122(3) . ?
Zr2 O2 2.128(3) . ?
Zr2 O2_1 2.362(3) . ?
Zr2 C6 2.519(5) . ?
Zr2 C7 2.520(5) . ?
Zr2 C8 2.534(5) . ?
Zr2 C10 2.542(5) . ?
Zr2 C9 2.549(5) . ?
Zr2 Zr3 3.3407(6) . ?
Zr3 O1 2.077(3) . ?
Zr3 O3 2.119(3) . ?
Zr3 O4 2.120(3) . ?
Zr3 O1_2 2.225(4) . ?
Zr3 O2_3 2.354(4) . ?
Zr3 C11 2.502(6) . ?
Zr3 C15 2.530(6) . ?
Zr3 C14 2.532(6) . ?
Zr3 C12 2.546(7) . ?
Zr3 C13 2.555(7) . ?
O2 H2O 0.9500 . ?
O3 H3O 0.9500 . ?
O4 H4O 0.9500 . ?
C1 C2 1.385(8) . ?
C1 C5 1.386(8) . ?
C1 H1 0.9500 . ?
C2 C3 1.412(7) . ?
C2 H2 0.9500 . ?
C3 C4 1.374(8) . ?
C3 H3 0.9500 . ?
C4 C5 1.362(8) . ?
C4 H4 0.9500 . ?
C5 H5 0.9500 . ?
C6 C7 1.403(7) . ?
C6 C10 1.413(7) . ?
C6 H6 0.9500 . ?
C7 C8 1.407(7) . ?
C7 H7 0.9500 . ?
C8 C9 1.382(7) . ?
C8 H8 0.9500 . ?
C9 C10 1.379(7) . ?
C9 H9 0.9500 . ?
C10 H10 0.9500 . ?
C11 C12 1.341(10) . ?
C11 C15 1.440(11) . ?
C11 H11 0.9500 . ?
C12 C13 1.350(10) . ?
C12 H12 0.9500 . ?
C13 C14 1.389(11) . ?
C13 H13 0.9500 . ?
C14 C15 1.397(10) . ?
C14 H14 0.9500 . ?
C15 H15 0.9500 . ?
O5 C16 1.232(7) . ?
N1 C16 1.320(7) . ?
N1 C17 1.457(7) . ?
N1 C18 1.458(7) . ?
C16 H16 0.9500 . ?
C17 H17A 0.9800 . ?
C17 H17B 0.9800 . ?
C17 H17C 0.9800 . ?
C18 H18A 0.9800 . ?
C18 H18B 0.9800 . ?
C18 H18C 0.9800 . ?
S1_1 C4_1 1.734(6) . ?
S1_1 C7_1 1.739(6) . ?
O1_1 C1_1 1.215(7) . ?
O2_1 C1_1 1.296(7) . ?
O3_1 C10_1 1.237(6) . ?
O4_1 C10_1 1.344(7) . ?
C1_1 C2_1 1.496(8) . ?
C2_1 C3_1 1.326(8) . ?
C2_1 H2_1 0.9500 . ?
C3_1 C4_1 1.458(7) . ?
C3_1 H3_1 0.9500 . ?
C4_1 C5_1 1.362(8) . ?
C5_1 C6_1 1.407(8) . ?
C5_1 H5_1 0.9500 . ?
C6_1 C7_1 1.368(8) . ?
C6_1 H6_1 0.9500 . ?
C7_1 C8_1 1.453(8) . ?
C8_1 C9_1 1.341(8) . ?
C8_1 H8_1 0.9500 . ?
C9_1 C10_1 1.450(8) . ?
C9_1 H9_1 0.9500 . ?
S1_2 C7_2 1.730(7) . ?
S1_2 C4_2 1.732(7) . ?
O1_2 C1_2 1.221(8) . ?
O2_2 C1_2 1.311(8) . ?
O3_2 C10_2 1.200(9) . ?
O4_2 C10_2 1.324(9) . ?
C1_2 C2_2 1.497(9) . ?
C2_2 C3_2 1.280(10) . ?
C2_2 H2_2 0.9500 . ?
C3_2 C4_2 1.453(9) . ?
C3_2 H3_2 0.9500 . ?
C4_2 C5_2 1.346(9) . ?
C5_2 C6_2 1.413(10) . ?
C5_2 H5_2 0.9500 . ?
C6_2 C7_2 1.355(10) . ?
C6_2 H6_2 0.9500 . ?
C7_2 C8_2 1.454(9) . ?
C8_2 C9_2 1.293(10) . ?
C8_2 H8_2 0.9500 . ?
C9_2 C10_2 1.428(10) . ?
C9_2 H9_2 0.9500 . ?
S1_3 C4_3 1.732(6) . ?
S1_3 C7_3 1.740(6) . ?
O1_3 C1_3 1.207(7) . ?
O2_3 C1_3 1.268(6) . ?
O3_3 C10_3 1.247(6) . ?
O4_3 C10_3 1.337(7) . ?
C1_3 C2_3 1.506(8) . ?
C2_3 C3_3 1.328(7) . ?
C2_3 H2_3 0.9500 . ?
C3_3 C4_3 1.442(8) . ?
C3_3 H3_3 0.9500 . ?
C4_3 C5_3 1.352(7) . ?
C5_3 C6_3 1.409(8) . ?
C5_3 H5_3 0.9500 . ?
C6_3 C7_3 1.365(8) . ?
C6_3 H6_3 0.9500 . ?
C7_3 C8_3 1.457(8) . ?
C8_3 C9_3 1.344(8) . ?
C8_3 H8_3 0.9500 . ?
C9_3 C10_3 1.443(8) . ?
C9_3 H9_3 0.9500 . ?

loop_
_geom_hbond_atom_site_label_D
_geom_hbond_atom_site_label_H
_geom_hbond_atom_site_label_A
_geom_hbond_distance_DH
_geom_hbond_distance_HA
_geom_hbond_distance_DA
_geom_hbond_angle_DHA
_geom_hbond_site_symmetry_A
_geom_hbond_publ_flag
O3 H3O O5 0.95 1.70 2.629(5) 164.6 . yes
O4 H4O Cl1 0.95 2.07 3.015(3) 170.5 . yes
